data_4308687
loop_
_publ_author_name
'Xianghua Yu'
'Zi-Ling Xue'

_publ_contact_author_name 'Zi-Ling Xue'
_publ_section_title
;
Deprotonation Reactions of Zirconium and Hafnium Amide Complexes
H2N-M[N(SiMe3)2]3 and Subsequent Silyl Migration from Amide -N(SiMe3)2 to
Imide NH Ligands
;
_journal_name_full 'Inorganic Chemistry'
_journal_page_first 1505
_journal_page_last 1510
_journal_paper_doi 10.1021/ic0485413
_journal_volume 44
_journal_year 2005
_chemical_formula_sum 'C26 H71 Hf Li N4 O2 Si6'
_chemical_formula_weight 825.84
_chemical_name_common Hafnium
_chemical_name_systematic
; 
Hafnium Trimethylsilylamide lithium THF
;
_space_group_IT_number 19
_symmetry_cell_setting orthorhombic
_symmetry_space_group_name_Hall 'P 2ac 2ab'
_symmetry_space_group_name_H-M 'P 21 21 21'
_atom_sites_solution_hydrogens geom
_atom_sites_solution_primary direct
_atom_sites_solution_secondary difmap
_audit_creation_method SHELXL-97
_cell_angle_alpha 90.00
_cell_angle_beta 90.00
_cell_angle_gamma 90.00
_cell_formula_units_Z 8
_cell_length_a 12.946(5)
_cell_length_b 19.674(7)
_cell_length_c 33.694(12)
_cell_measurement_temperature 173(2)
_cell_volume 8582(5)
_computing_cell_refinement 'SMART, Bruker (2000)'
_computing_data_collection 'SMART, Bruker (2000)'
_computing_data_reduction 'SHELXS-97 (Sheldrick, 1990)'
_computing_molecular_graphics 'SHELXL-97 (Sheldrick, 1997)'
_computing_publication_material 'SHELXTL, Bruker (2000)'
_computing_structure_refinement 'SHELXL-97 (Sheldrick, 1997)'
_computing_structure_solution 'SHELXS-97 (Sheldrick, 1990)'
_diffrn_ambient_temperature 173(2)
_diffrn_measured_fraction_theta_full 0.983
_diffrn_measured_fraction_theta_max 0.983
_diffrn_measurement_device_type 'CCD area detector'
_diffrn_measurement_method Multi-scan
_diffrn_radiation_monochromator graphite
_diffrn_radiation_source 'fine-focus sealed tube'
_diffrn_radiation_type MoK\a
_diffrn_radiation_wavelength 0.71073
_diffrn_reflns_av_R_equivalents 0.0437
_diffrn_reflns_av_sigmaI/netI 0.0367
_diffrn_reflns_limit_h_max 16
_diffrn_reflns_limit_h_min -17
_diffrn_reflns_limit_k_max 25
_diffrn_reflns_limit_k_min -24
_diffrn_reflns_limit_l_max 45
_diffrn_reflns_limit_l_min -44
_diffrn_reflns_number 94047
_diffrn_reflns_theta_full 28.34
_diffrn_reflns_theta_max 28.34
_diffrn_reflns_theta_min 1.20
_exptl_absorpt_coefficient_mu 2.624
_exptl_absorpt_correction_T_max 0.5836
_exptl_absorpt_correction_T_min 0.5065
_exptl_absorpt_correction_type multi-scan
_exptl_absorpt_process_details 'SADABS, Bruker (2000)'
_exptl_crystal_colour colorless
_exptl_crystal_density_diffrn 1.278
_exptl_crystal_density_method 'not measured'
_exptl_crystal_description fragment
_exptl_crystal_F_000 3440
_exptl_crystal_size_max 0.30
_exptl_crystal_size_mid 0.28
_exptl_crystal_size_min 0.23
_refine_diff_density_max 0.893
_refine_diff_density_min -0.818
_refine_diff_density_rms 0.157
_refine_ls_abs_structure_details 'Flack H D (1983), Acta Cryst. A39, 876-881'
_refine_ls_abs_structure_Flack 0.00
_refine_ls_extinction_method none
_refine_ls_goodness_of_fit_ref 0.978
_refine_ls_hydrogen_treatment mixed
_refine_ls_matrix_type full
_refine_ls_number_parameters 763
_refine_ls_number_reflns 20753
_refine_ls_number_restraints 0
_refine_ls_restrained_S_all 0.978
_refine_ls_R_factor_all 0.0452
_refine_ls_R_factor_gt 0.0340
_refine_ls_shift/su_max 5.337
_refine_ls_shift/su_mean 0.014
_refine_ls_structure_factor_coef Fsqd
_refine_ls_weighting_details 'calc w=1/[\s^2^(Fo^2^)+(0.0537P)^2^+40.8098P] where P=(Fo^2^+2Fc^2^)/3'
_refine_ls_weighting_scheme calc
_refine_ls_wR_factor_gt 0.0892
_refine_ls_wR_factor_ref 0.1115
_reflns_number_gt 18476
_reflns_number_total 20753
_reflns_threshold_expression >2sigma(I)
_cod_data_source_file ic0485413rom20041019_121835.cif
_cod_data_source_block hfor
_cod_depositor_comments
;
The following automatic conversions were performed:
'_symmetry_cell_setting' value 'Orthorhombic' changed to 'orthorhombic'
according to '/home/saulius/struct/CIF-dictionaries/cif_core.dic'
dictionary named 'cif_core.dic' version 2.4.1 from 2010-06-29.

Automatic conversion script
Id: cif_fix_enum 1527 2010-12-29 10:47:43Z saulius 
;
_cod_original_cell_volume 8581(5)
_cod_database_code 4308687

loop_
_symmetry_equiv_pos_as_xyz
'x, y, z'
'-x+1/2, -y, z+1/2'
'-x, y+1/2, -z+1/2'
'x+1/2, -y+1/2, -z'

loop_
_atom_site_label
_atom_site_type_symbol
_atom_site_fract_x
_atom_site_fract_y
_atom_site_fract_z
_atom_site_U_iso_or_equiv
_atom_site_adp_type
_atom_site_occupancy
_atom_site_symmetry_multiplicity
_atom_site_calc_flag
_atom_site_refinement_flags
_atom_site_disorder_assembly
_atom_site_disorder_group
C1 C 0.9813(7) 0.0455(5) 0.0552(2) 0.052(2) Uani 1 1 d . . .
H1A H 0.9425 0.0091 0.0683 0.079 Uiso 1 1 calc R . .
H1B H 0.9975 0.0319 0.0279 0.079 Uiso 1 1 calc R . .
H1C H 0.9395 0.0870 0.0548 0.079 Uiso 1 1 calc R . .
C2 C 1.1644(7) -0.0264(5) 0.0893(3) 0.053(2) Uani 1 1 d . . .
H2A H 1.2281 -0.0229 0.1049 0.079 Uiso 1 1 calc R . .
H2B H 1.1803 -0.0454 0.0631 0.079 Uiso 1 1 calc R . .
H2C H 1.1155 -0.0562 0.1030 0.079 Uiso 1 1 calc R . .
C3 C 1.1924(7) 0.1108(5) 0.0497(2) 0.052(2) Uani 1 1 d . . .
H3A H 1.1805 0.1596 0.0534 0.078 Uiso 1 1 calc R . .
H3B H 1.1782 0.0985 0.0220 0.078 Uiso 1 1 calc R . .
H3C H 1.2644 0.1000 0.0560 0.078 Uiso 1 1 calc R . .
C4 C 1.1594(7) 0.0011(3) 0.1879(3) 0.0421(18) Uani 1 1 d . . .
H4A H 1.0874 -0.0091 0.1945 0.063 Uiso 1 1 calc R . .
H4B H 1.2018 -0.0018 0.2119 0.063 Uiso 1 1 calc R . .
H4C H 1.1845 -0.0317 0.1682 0.063 Uiso 1 1 calc R . .
C5 C 1.3067(6) 0.1049(5) 0.1519(3) 0.054(2) Uani 1 1 d . . .
H5A H 1.3109 0.1090 0.1230 0.081 Uiso 1 1 calc R . .
H5B H 1.3499 0.0670 0.1608 0.081 Uiso 1 1 calc R . .
H5C H 1.3310 0.1471 0.1642 0.081 Uiso 1 1 calc R . .
C6 C 1.1395(6) 0.1462(3) 0.21027(19) 0.0318(14) Uani 1 1 d . . .
H6A H 1.1554 0.1933 0.2031 0.048 Uiso 1 1 calc R . .
H6B H 1.1819 0.1326 0.2330 0.048 Uiso 1 1 calc R . .
H6C H 1.0663 0.1424 0.2173 0.048 Uiso 1 1 calc R . .
C7 C 1.1563(7) 0.2784(5) 0.1002(3) 0.055(2) Uani 1 1 d . . .
H7A H 1.1926 0.2367 0.1077 0.083 Uiso 1 1 calc R . .
H7B H 1.2043 0.3093 0.0868 0.083 Uiso 1 1 calc R . .
H7C H 1.0992 0.2672 0.0823 0.083 Uiso 1 1 calc R . .
C8 C 1.2190(7) 0.3289(4) 0.1779(3) 0.054(2) Uani 1 1 d . . .
H8A H 1.2011 0.3580 0.2005 0.081 Uiso 1 1 calc R . .
H8B H 1.2760 0.3496 0.1630 0.081 Uiso 1 1 calc R . .
H8C H 1.2402 0.2841 0.1876 0.081 Uiso 1 1 calc R . .
C9 C 1.0611(6) 0.4050(4) 0.1296(3) 0.053(2) Uani 1 1 d . . .
H9A H 1.0152 0.4010 0.1066 0.079 Uiso 1 1 calc R . .
H9B H 1.1211 0.4329 0.1226 0.079 Uiso 1 1 calc R . .
H9C H 1.0238 0.4265 0.1516 0.079 Uiso 1 1 calc R . .
C10 C 1.0077(9) 0.3701(6) 0.2348(3) 0.073(3) Uani 1 1 d . . .
H10A H 1.0673 0.3497 0.2482 0.110 Uiso 1 1 calc R . .
H10B H 0.9608 0.3895 0.2546 0.110 Uiso 1 1 calc R . .
H10C H 1.0313 0.4060 0.2168 0.110 Uiso 1 1 calc R . .
C11 C 0.8129(7) 0.3401(5) 0.1894(3) 0.057(3) Uani 1 1 d . . .
H11A H 0.8238 0.3678 0.1656 0.086 Uiso 1 1 calc R . .
H11B H 0.7845 0.3685 0.2106 0.086 Uiso 1 1 calc R . .
H11C H 0.7644 0.3032 0.1833 0.086 Uiso 1 1 calc R . .
C12 C 0.9075(9) 0.2389(5) 0.2451(2) 0.061(3) Uani 1 1 d . . .
H12A H 0.8673 0.2017 0.2334 0.091 Uiso 1 1 calc R . .
H12B H 0.8673 0.2605 0.2662 0.091 Uiso 1 1 calc R . .
H12C H 0.9719 0.2208 0.2561 0.091 Uiso 1 1 calc R . .
C13 C 0.8654(6) 0.0472(4) 0.2384(2) 0.0428(19) Uani 1 1 d . . .
H13A H 0.9401 0.0550 0.2384 0.064 Uiso 1 1 calc R . .
H13B H 0.8509 0.0012 0.2480 0.064 Uiso 1 1 calc R . .
H13C H 0.8318 0.0804 0.2558 0.064 Uiso 1 1 calc R . .
C14 C 0.6698(5) 0.0449(4) 0.1898(2) 0.0389(17) Uani 1 1 d . . .
H14A H 0.6391 0.0844 0.2030 0.058 Uiso 1 1 calc R . .
H14B H 0.6551 0.0038 0.2053 0.058 Uiso 1 1 calc R . .
H14C H 0.6404 0.0402 0.1632 0.058 Uiso 1 1 calc R . .
C15 C 0.8660(6) -0.0121(4) 0.1558(3) 0.0420(18) Uani 1 1 d . . .
H15A H 0.8183 -0.0223 0.1340 0.063 Uiso 1 1 calc R . .
H15B H 0.8749 -0.0527 0.1723 0.063 Uiso 1 1 calc R . .
H15C H 0.9330 0.0016 0.1448 0.063 Uiso 1 1 calc R . .
C16 C 0.7664(6) 0.2023(5) 0.0144(2) 0.050(2) Uani 1 1 d . . .
H16A H 0.7852 0.1586 0.0024 0.075 Uiso 1 1 calc R . .
H16B H 0.7457 0.2342 -0.0065 0.075 Uiso 1 1 calc R . .
H16C H 0.7088 0.1956 0.0329 0.075 Uiso 1 1 calc R . .
C17 C 0.9864(7) 0.2227(7) 0.0034(3) 0.082(4) Uani 1 1 d . . .
H17A H 1.0178 0.2663 -0.0037 0.123 Uiso 1 1 calc R . .
H17B H 0.9568 0.2015 -0.0203 0.123 Uiso 1 1 calc R . .
H17C H 1.0393 0.1927 0.0147 0.123 Uiso 1 1 calc R . .
C18 C 0.8642(8) 0.3344(5) 0.0473(3) 0.061(3) Uani 1 1 d . . .
H18A H 0.8276 0.3445 0.0721 0.092 Uiso 1 1 calc R . .
H18B H 0.8246 0.3521 0.0248 0.092 Uiso 1 1 calc R . .
H18C H 0.9325 0.3558 0.0478 0.092 Uiso 1 1 calc R . .
C19 C 0.5847(6) 0.2280(4) 0.1620(2) 0.0408(18) Uani 1 1 d . . .
H19A H 0.6252 0.2266 0.1869 0.049 Uiso 1 1 calc R . .
H19B H 0.5423 0.1862 0.1604 0.049 Uiso 1 1 calc R . .
C20 C 0.5168(8) 0.2898(6) 0.1613(3) 0.073(3) Uani 1 1 d . . .
H20A H 0.5480 0.3278 0.1764 0.088 Uiso 1 1 calc R . .
H20B H 0.4475 0.2798 0.1723 0.088 Uiso 1 1 calc R . .
C21 C 0.5108(7) 0.3066(5) 0.1159(3) 0.056(2) Uani 1 1 d . . .
H21A H 0.4602 0.2771 0.1021 0.068 Uiso 1 1 calc R . .
H21B H 0.4928 0.3548 0.1113 0.068 Uiso 1 1 calc R . .
C22 C 0.6196(8) 0.2912(4) 0.1032(3) 0.052(2) Uani 1 1 d . . .
H22A H 0.6219 0.2791 0.0747 0.062 Uiso 1 1 calc R . .
H22B H 0.6649 0.3310 0.1078 0.062 Uiso 1 1 calc R . .
C23 C 0.5528(6) 0.1088(6) 0.0814(3) 0.067(3) Uani 1 1 d . . .
H23A H 0.5397 0.1564 0.0734 0.080 Uiso 1 1 calc R . .
H23B H 0.5163 0.1003 0.1068 0.080 Uiso 1 1 calc R . .
C24 C 0.5144(7) 0.0628(5) 0.0511(3) 0.059(3) Uani 1 1 d . . .
H24A H 0.4809 0.0887 0.0294 0.071 Uiso 1 1 calc R . .
H24B H 0.4632 0.0310 0.0625 0.071 Uiso 1 1 calc R . .
C25 C 0.6072(8) 0.0241(6) 0.0354(3) 0.073(4) Uani 1 1 d . . .
H25A H 0.6294 0.0419 0.0093 0.088 Uiso 1 1 calc R . .
H25B H 0.5919 -0.0250 0.0328 0.088 Uiso 1 1 calc R . .
C26 C 0.6906(8) 0.0371(5) 0.0675(3) 0.064(3) Uani 1 1 d . . .
H26A H 0.6926 -0.0009 0.0867 0.077 Uiso 1 1 calc R . .
H26B H 0.7596 0.0417 0.0552 0.077 Uiso 1 1 calc R . .
C27 C 0.3871(5) 0.6293(4) 0.1994(2) 0.0349(16) Uani 1 1 d . . .
H27A H 0.4627 0.6312 0.1990 0.052 Uiso 1 1 calc R . .
H27B H 0.3645 0.6009 0.2217 0.052 Uiso 1 1 calc R . .
H27C H 0.3593 0.6753 0.2026 0.052 Uiso 1 1 calc R . .
C28 C 0.2022(6) 0.6230(5) 0.1478(3) 0.048(2) Uani 1 1 d . . .
H28A H 0.2013 0.6726 0.1455 0.072 Uiso 1 1 calc R . .
H28B H 0.1631 0.6093 0.1715 0.072 Uiso 1 1 calc R . .
H28C H 0.1706 0.6027 0.1242 0.072 Uiso 1 1 calc R . .
C29 C 0.3318(8) 0.4985(4) 0.1600(3) 0.051(2) Uani 1 1 d . . .
H29A H 0.2934 0.4780 0.1379 0.077 Uiso 1 1 calc R . .
H29B H 0.2961 0.4888 0.1850 0.077 Uiso 1 1 calc R . .
H29C H 0.4016 0.4793 0.1609 0.077 Uiso 1 1 calc R . .
C30 C 0.2565(6) 0.5738(5) 0.0549(3) 0.054(2) Uani 1 1 d . . .
H30A H 0.2220 0.5462 0.0752 0.081 Uiso 1 1 calc R . .
H30B H 0.2476 0.5524 0.0289 0.081 Uiso 1 1 calc R . .
H30C H 0.2261 0.6194 0.0545 0.081 Uiso 1 1 calc R . .
C31 C 0.4459(8) 0.4918(4) 0.0623(2) 0.052(2) Uani 1 1 d . . .
H31A H 0.5206 0.4914 0.0668 0.077 Uiso 1 1 calc R . .
H31B H 0.4310 0.4744 0.0356 0.077 Uiso 1 1 calc R . .
H31C H 0.4118 0.4630 0.0821 0.077 Uiso 1 1 calc R . .
C32 C 0.4556(6) 0.6292(4) 0.02523(18) 0.0376(16) Uani 1 1 d . . .
H32A H 0.4333 0.6768 0.0268 0.056 Uiso 1 1 calc R . .
H32B H 0.4335 0.6099 -0.0002 0.056 Uiso 1 1 calc R . .
H32C H 0.5311 0.6270 0.0272 0.056 Uiso 1 1 calc R . .
C33 C 0.3543(6) 0.7824(4) 0.0974(2) 0.0348(15) Uani 1 1 d . . .
H33A H 0.4118 0.7701 0.0799 0.052 Uiso 1 1 calc R . .
H33B H 0.3096 0.8154 0.0840 0.052 Uiso 1 1 calc R . .
H33C H 0.3143 0.7416 0.1040 0.052 Uiso 1 1 calc R . .
C34 C 0.4568(6) 0.9064(3) 0.1282(3) 0.0421(17) Uani 1 1 d . . .
H34A H 0.4911 0.9279 0.1509 0.063 Uiso 1 1 calc R . .
H34B H 0.3994 0.9351 0.1193 0.063 Uiso 1 1 calc R . .
H34C H 0.5064 0.9008 0.1065 0.063 Uiso 1 1 calc R . .
C35 C 0.2896(6) 0.8292(4) 0.1758(3) 0.047(2) Uani 1 1 d . . .
H35A H 0.2587 0.7843 0.1801 0.071 Uiso 1 1 calc R . .
H35B H 0.2392 0.8590 0.1629 0.071 Uiso 1 1 calc R . .
H35C H 0.3100 0.8488 0.2013 0.071 Uiso 1 1 calc R . .
C36 C 0.5952(7) 0.7307(4) 0.2414(2) 0.0397(18) Uani 1 1 d . . .
H36A H 0.5310 0.7209 0.2557 0.060 Uiso 1 1 calc R . .
H36B H 0.6477 0.7465 0.2602 0.060 Uiso 1 1 calc R . .
H36C H 0.6195 0.6894 0.2282 0.060 Uiso 1 1 calc R . .
C37 C 0.7014(7) 0.8297(5) 0.1869(3) 0.055(2) Uani 1 1 d . . .
H37A H 0.7313 0.7975 0.1679 0.083 Uiso 1 1 calc R . .
H37B H 0.7476 0.8345 0.2098 0.083 Uiso 1 1 calc R . .
H37C H 0.6926 0.8741 0.1740 0.083 Uiso 1 1 calc R . .
C38 C 0.5121(8) 0.8672(4) 0.2327(2) 0.049(2) Uani 1 1 d . . .
H38A H 0.5058 0.9075 0.2158 0.073 Uiso 1 1 calc R . .
H38B H 0.5556 0.8779 0.2557 0.073 Uiso 1 1 calc R . .
H38C H 0.4434 0.8534 0.2419 0.073 Uiso 1 1 calc R . .
C39 C 0.6283(6) 0.5322(4) 0.2258(2) 0.0404(18) Uani 1 1 d . . .
H39A H 0.6547 0.5627 0.2464 0.061 Uiso 1 1 calc R . .
H39B H 0.6437 0.4850 0.2330 0.061 Uiso 1 1 calc R . .
H39C H 0.5535 0.5380 0.2233 0.061 Uiso 1 1 calc R . .
C40 C 0.8355(6) 0.5492(4) 0.1866(2) 0.0350(16) Uani 1 1 d . . .
H40A H 0.8708 0.5383 0.1616 0.053 Uiso 1 1 calc R . .
H40B H 0.8510 0.5140 0.2063 0.053 Uiso 1 1 calc R . .
H40C H 0.8595 0.5934 0.1964 0.053 Uiso 1 1 calc R . .
C41 C 0.6502(6) 0.4859(3) 0.1415(2) 0.0388(17) Uani 1 1 d . . .
H41A H 0.5816 0.4971 0.1311 0.058 Uiso 1 1 calc R . .
H41B H 0.6477 0.4416 0.1548 0.058 Uiso 1 1 calc R . .
H41C H 0.6999 0.4840 0.1195 0.058 Uiso 1 1 calc R . .
C42 C 0.5478(5) 0.8186(4) 0.0240(2) 0.0397(16) Uani 1 1 d . . .
H42A H 0.5092 0.7876 0.0068 0.059 Uiso 1 1 calc R . .
H42B H 0.5765 0.8558 0.0081 0.059 Uiso 1 1 calc R . .
H42C H 0.5014 0.8373 0.0443 0.059 Uiso 1 1 calc R . .
C43 C 0.7401(6) 0.8399(4) 0.0705(2) 0.0385(16) Uani 1 1 d . . .
H43A H 0.6963 0.8736 0.0837 0.058 Uiso 1 1 calc R . .
H43B H 0.7791 0.8619 0.0491 0.058 Uiso 1 1 calc R . .
H43C H 0.7883 0.8203 0.0898 0.058 Uiso 1 1 calc R . .
C44 C 0.7300(7) 0.7293(4) 0.0072(2) 0.0444(19) Uani 1 1 d . . .
H44A H 0.7887 0.7037 0.0180 0.067 Uiso 1 1 calc R . .
H44B H 0.7552 0.7643 -0.0110 0.067 Uiso 1 1 calc R . .
H44C H 0.6840 0.6982 -0.0071 0.067 Uiso 1 1 calc R . .
C45 C 0.8939(6) 0.5425(4) 0.0804(2) 0.0400(17) Uani 1 1 d . . .
H45A H 0.8780 0.4996 0.0944 0.048 Uiso 1 1 calc R . .
H45B H 0.9441 0.5689 0.0963 0.048 Uiso 1 1 calc R . .
C46 C 0.9367(6) 0.5283(4) 0.0388(2) 0.0423(18) Uani 1 1 d . . .
H46A H 0.9585 0.4802 0.0364 0.051 Uiso 1 1 calc R . .
H46B H 0.9968 0.5579 0.0331 0.051 Uiso 1 1 calc R . .
C47 C 0.8467(7) 0.5440(5) 0.0101(2) 0.055(2) Uani 1 1 d . . .
H47A H 0.8617 0.5848 -0.0061 0.066 Uiso 1 1 calc R . .
H47B H 0.8333 0.5050 -0.0078 0.066 Uiso 1 1 calc R . .
C48 C 0.7552(6) 0.5563(4) 0.0375(2) 0.0383(16) Uani 1 1 d . . .
H48A H 0.7071 0.5899 0.0258 0.046 Uiso 1 1 calc R . .
H48B H 0.7173 0.5135 0.0426 0.046 Uiso 1 1 calc R . .
C49 C 0.9629(7) 0.7172(5) 0.0862(3) 0.057(2) Uani 1 1 d . . .
H49A H 0.9279 0.7265 0.0607 0.068 Uiso 1 1 calc R . .
H49B H 1.0124 0.6793 0.0826 0.068 Uiso 1 1 calc R . .
C50 C 1.0191(8) 0.7835(6) 0.1029(3) 0.076(3) Uani 1 1 d . . .
H50A H 1.0950 0.7789 0.1007 0.092 Uiso 1 1 calc R . .
H50B H 0.9970 0.8243 0.0879 0.092 Uiso 1 1 calc R . .
C51 C 0.9873(8) 0.7885(6) 0.1449(3) 0.065(3) Uani 1 1 d . . .
H51A H 0.9387 0.8268 0.1488 0.078 Uiso 1 1 calc R . .
H51B H 1.0480 0.7953 0.1623 0.078 Uiso 1 1 calc R . .
C52 C 0.9348(6) 0.7208(4) 0.1538(2) 0.0390(17) Uani 1 1 d . . .
H52A H 0.9859 0.6864 0.1625 0.047 Uiso 1 1 calc R . .
H52B H 0.8817 0.7260 0.1747 0.047 Uiso 1 1 calc R . .
Hf1 Hf 0.968765(17) 0.179437(12) 0.135662(6) 0.02006(6) Uani 1 1 d . . .
Hf2 Hf 0.540979(17) 0.683531(11) 0.129098(6) 0.01904(5) Uani 1 1 d . . .
Li1 Li 0.7596(8) 0.1664(5) 0.1090(3) 0.027(2) Uani 1 1 d . . .
Li2 Li 0.7528(8) 0.6569(6) 0.1042(3) 0.030(2) Uani 1 1 d . . .
N1 N 1.0850(4) 0.1044(2) 0.12778(14) 0.0223(10) Uani 1 1 d . . .
N2 N 1.0084(4) 0.2708(3) 0.16659(16) 0.0224(10) Uani 1 1 d . . .
N3 N 0.8434(4) 0.1342(3) 0.16470(15) 0.0209(10) Uani 1 1 d . . .
H3 H 0.824(5) 0.166(4) 0.184(2) 0.025 Uiso 1 1 calc . . .
N4 N 0.8994(4) 0.1990(3) 0.08708(15) 0.0253(11) Uani 1 1 d . . .
N5 N 0.4198(4) 0.6153(2) 0.11328(14) 0.0212(10) Uani 1 1 d . . .
N6 N 0.4997(4) 0.7688(2) 0.16316(14) 0.0184(9) Uani 1 1 d . . .
N7 N 0.6610(4) 0.6328(2) 0.15861(15) 0.0209(10) Uani 1 1 d . . .
H7 H 0.684(5) 0.663(4) 0.178(2) 0.025 Uiso 1 1 calc . . .
N8 N 0.6221(4) 0.7123(2) 0.08420(14) 0.0198(10) Uani 1 1 d . . .
O1 O 0.6527(4) 0.2327(2) 0.12825(14) 0.0318(10) Uani 1 1 d . . .
O2 O 0.6618(4) 0.0980(2) 0.08658(15) 0.0352(11) Uani 1 1 d . . .
O3 O 0.7998(4) 0.5820(3) 0.07346(14) 0.0365(12) Uani 1 1 d . . .
O4 O 0.8892(4) 0.7021(3) 0.11705(15) 0.0400(12) Uani 1 1 d . . .
Si1 Si 1.10488(15) 0.06178(10) 0.08315(6) 0.0319(4) Uani 1 1 d . . .
Si2 Si 1.16824(13) 0.08888(9) 0.16696(5) 0.0244(3) Uani 1 1 d . . .
Si3 Si 1.10486(14) 0.31972(10) 0.14493(6) 0.0342(4) Uani 1 1 d . . .
Si4 Si 0.93838(15) 0.30331(9) 0.20574(6) 0.0332(4) Uani 1 1 d . . .
Si5 Si 0.81346(14) 0.05693(9) 0.18597(5) 0.0243(4) Uani 1 1 d . . .
Si6 Si 0.87980(15) 0.23738(12) 0.04182(5) 0.0354(4) Uani 1 1 d . . .
Si7 Si 0.33975(14) 0.59260(9) 0.15254(6) 0.0273(4) Uani 1 1 d . . .
Si8 Si 0.39682(15) 0.58013(9) 0.06664(5) 0.0289(4) Uani 1 1 d . . .
Si9 Si 0.40551(12) 0.82047(9) 0.14348(5) 0.0250(3) Uani 1 1 d . . .
Si10 Si 0.57125(14) 0.79721(9) 0.20414(5) 0.0267(4) Uani 1 1 d . . .
Si11 Si 0.69132(14) 0.55258(9) 0.17778(5) 0.0245(4) Uani 1 1 d . . .
Si12 Si 0.65707(14) 0.77063(9) 0.04914(5) 0.0249(3) Uani 1 1 d . . .

loop_
_atom_site_aniso_label
_atom_site_aniso_U_11
_atom_site_aniso_U_22
_atom_site_aniso_U_33
_atom_site_aniso_U_23
_atom_site_aniso_U_13
_atom_site_aniso_U_12
C1 0.052(5) 0.075(6) 0.031(4) -0.018(4) -0.005(4) 0.002(5)
C2 0.044(5) 0.059(5) 0.054(5) -0.014(4) 0.004(4) 0.022(4)
C3 0.049(5) 0.065(6) 0.042(4) 0.002(4) 0.024(4) 0.014(4)
C4 0.045(4) 0.023(3) 0.058(5) 0.002(3) -0.012(4) 0.008(3)
C5 0.020(4) 0.079(7) 0.063(6) 0.005(5) -0.005(4) 0.010(4)
C6 0.036(4) 0.032(4) 0.028(3) 0.000(3) -0.005(3) 0.006(3)
C7 0.036(4) 0.058(6) 0.072(6) 0.005(5) 0.018(4) -0.009(4)
C8 0.045(5) 0.031(4) 0.086(6) 0.018(4) -0.030(4) -0.015(4)
C9 0.042(4) 0.032(4) 0.085(6) 0.023(4) -0.013(4) -0.002(3)
C10 0.070(7) 0.067(7) 0.083(7) -0.046(6) -0.012(6) -0.017(5)
C11 0.045(5) 0.053(5) 0.073(6) -0.030(5) -0.015(4) 0.020(4)
C12 0.099(8) 0.051(5) 0.033(4) -0.016(4) 0.011(5) 0.010(5)
C13 0.037(4) 0.050(5) 0.041(4) 0.024(4) 0.003(3) 0.005(3)
C14 0.023(3) 0.045(4) 0.049(4) 0.013(3) 0.005(3) -0.012(3)
C15 0.039(4) 0.023(3) 0.064(5) -0.009(3) 0.006(4) -0.010(3)
C16 0.045(5) 0.077(6) 0.028(4) 0.007(4) -0.014(3) 0.002(4)
C17 0.041(5) 0.171(12) 0.034(4) 0.044(6) 0.007(4) 0.005(6)
C18 0.057(6) 0.065(6) 0.062(6) 0.033(5) -0.017(4) -0.010(5)
C19 0.031(4) 0.054(5) 0.038(4) 0.008(3) 0.007(3) 0.013(3)
C20 0.060(6) 0.092(8) 0.067(6) 0.013(5) 0.014(5) 0.046(6)
C21 0.047(5) 0.067(6) 0.056(5) 0.016(4) 0.008(4) 0.026(4)
C22 0.068(6) 0.042(4) 0.044(4) 0.009(4) 0.015(4) 0.019(4)
C23 0.027(4) 0.095(7) 0.079(6) -0.046(6) -0.008(4) -0.010(4)
C24 0.041(5) 0.060(6) 0.077(6) -0.025(5) -0.025(4) 0.006(4)
C25 0.055(6) 0.079(7) 0.085(7) -0.056(6) -0.035(5) 0.020(5)
C26 0.049(5) 0.056(6) 0.087(7) -0.028(5) -0.031(5) 0.010(5)
C27 0.028(3) 0.045(4) 0.032(3) 0.011(3) 0.003(3) -0.011(3)
C28 0.022(4) 0.068(6) 0.055(5) -0.006(4) 0.000(3) -0.002(4)
C29 0.061(6) 0.030(4) 0.063(5) 0.016(4) 0.011(4) -0.013(4)
C30 0.047(5) 0.076(7) 0.040(4) 0.007(4) -0.020(4) -0.018(5)
C31 0.078(6) 0.035(4) 0.042(4) -0.012(3) -0.016(4) 0.002(4)
C32 0.044(4) 0.046(4) 0.023(3) -0.005(3) -0.005(3) -0.004(4)
C33 0.035(4) 0.034(4) 0.036(4) 0.009(3) -0.003(3) 0.005(3)
C34 0.034(4) 0.023(3) 0.069(5) 0.011(3) 0.001(4) 0.004(3)
C35 0.033(4) 0.046(5) 0.063(5) 0.006(4) 0.017(4) 0.016(4)
C36 0.061(5) 0.031(4) 0.027(3) -0.011(3) -0.019(3) 0.009(4)
C37 0.045(5) 0.061(6) 0.059(5) -0.010(5) -0.006(4) -0.018(4)
C38 0.077(6) 0.030(4) 0.040(4) -0.012(3) -0.003(4) 0.011(4)
C39 0.049(5) 0.035(4) 0.037(4) 0.014(3) -0.003(3) 0.001(3)
C40 0.043(4) 0.030(4) 0.032(3) 0.001(3) -0.011(3) 0.011(3)
C41 0.052(5) 0.024(3) 0.041(4) -0.005(3) -0.013(3) 0.006(3)
C42 0.035(4) 0.042(4) 0.042(3) 0.022(3) -0.004(3) 0.001(4)
C43 0.039(4) 0.034(4) 0.042(4) 0.002(3) 0.004(3) -0.001(3)
C44 0.052(5) 0.046(5) 0.035(4) 0.004(3) 0.020(3) -0.005(4)
C45 0.037(4) 0.041(4) 0.042(4) -0.005(3) 0.009(3) 0.017(3)
C46 0.042(4) 0.043(4) 0.042(4) -0.004(3) 0.005(3) 0.010(3)
C47 0.047(5) 0.079(6) 0.039(4) -0.022(4) 0.002(4) 0.013(5)
C48 0.039(4) 0.037(4) 0.039(4) -0.009(3) 0.001(3) 0.007(3)
C49 0.029(4) 0.086(7) 0.055(5) 0.012(4) 0.004(4) -0.015(4)
C50 0.038(5) 0.092(8) 0.099(8) 0.042(7) -0.017(5) -0.023(5)
C51 0.053(6) 0.076(7) 0.067(6) -0.012(5) -0.015(5) -0.014(5)
C52 0.028(4) 0.056(5) 0.033(4) -0.009(3) -0.007(3) 0.001(3)
Hf1 0.01795(10) 0.02093(11) 0.02131(10) 0.00261(9) -0.00149(8) -0.00062(10)
Hf2 0.01870(10) 0.01851(10) 0.01992(10) 0.00087(9) 0.00045(8) 0.00120(9)
Li1 0.023(5) 0.028(6) 0.031(5) -0.004(4) -0.010(4) 0.001(4)
Li2 0.022(5) 0.035(6) 0.034(6) 0.001(5) 0.002(4) 0.011(4)
N1 0.021(2) 0.024(2) 0.021(2) 0.002(2) 0.0020(19) -0.0001(18)
N2 0.012(2) 0.019(2) 0.036(3) 0.001(2) -0.0090(19) -0.0003(18)
N3 0.021(2) 0.020(2) 0.021(2) 0.0031(19) -0.0014(19) -0.002(2)
N4 0.020(2) 0.029(3) 0.026(2) 0.009(2) 0.002(2) 0.004(2)
N5 0.028(3) 0.011(2) 0.024(2) 0.0020(17) 0.0006(19) 0.0023(18)
N6 0.021(2) 0.016(2) 0.019(2) 0.0002(17) -0.0002(17) 0.0004(18)
N7 0.026(3) 0.015(2) 0.022(2) 0.0009(18) 0.003(2) 0.0030(19)
N8 0.015(2) 0.020(2) 0.024(2) 0.0058(19) 0.0028(19) -0.0008(18)
O1 0.032(2) 0.031(2) 0.032(2) -0.002(2) 0.001(2) 0.0075(19)
O2 0.027(2) 0.033(3) 0.045(3) -0.011(2) -0.011(2) -0.005(2)
O3 0.041(3) 0.039(3) 0.029(2) -0.009(2) 0.004(2) 0.013(2)
O4 0.024(2) 0.059(3) 0.037(3) -0.001(2) 0.003(2) -0.003(2)
Si1 0.0301(10) 0.0373(10) 0.0282(9) -0.0058(8) 0.0075(8) 0.0097(8)
Si2 0.0193(8) 0.0244(8) 0.0295(9) 0.0046(7) -0.0027(7) 0.0048(7)
Si3 0.0242(8) 0.0205(8) 0.0579(11) 0.0135(9) -0.0122(8) -0.0070(8)
Si4 0.0337(10) 0.0233(9) 0.0424(10) -0.0143(7) -0.0087(8) 0.0045(7)
Si5 0.0247(9) 0.0196(8) 0.0287(8) 0.0068(7) 0.0044(7) -0.0032(7)
Si6 0.0266(9) 0.0566(13) 0.0230(8) 0.0175(8) -0.0020(7) -0.0027(9)
Si7 0.0210(8) 0.0251(9) 0.0358(9) 0.0071(7) -0.0011(7) -0.0067(7)
Si8 0.0346(10) 0.0262(9) 0.0259(8) -0.0003(7) -0.0122(7) -0.0037(8)
Si9 0.0185(7) 0.0188(8) 0.0377(8) 0.0026(7) 0.0020(6) 0.0046(7)
Si10 0.0289(9) 0.0250(9) 0.0263(8) -0.0088(6) -0.0017(7) -0.0004(7)
Si11 0.0301(9) 0.0181(8) 0.0252(8) 0.0030(6) -0.0059(7) 0.0039(7)
Si12 0.0239(8) 0.0280(9) 0.0228(8) 0.0071(6) 0.0038(6) -0.0004(7)

loop_
_atom_type_symbol
_atom_type_description
_atom_type_scat_dispersion_real
_atom_type_scat_dispersion_imag
_atom_type_scat_source
C C 0.0033 0.0016 'International Tables Vol C Tables 4.2.6.8 and 6.1.1.4'
H H 0.0000 0.0000 'International Tables Vol C Tables 4.2.6.8 and 6.1.1.4'
Li Li -0.0003 0.0001 'International Tables Vol C Tables 4.2.6.8 and 6.1.1.4'
N N 0.0061 0.0033 'International Tables Vol C Tables 4.2.6.8 and 6.1.1.4'
O O 0.0106 0.0060 'International Tables Vol C Tables 4.2.6.8 and 6.1.1.4'
Si Si 0.0817 0.0704 'International Tables Vol C Tables 4.2.6.8 and 6.1.1.4'
Hf Hf -0.5830 6.1852 'International Tables Vol C Tables 4.2.6.8 and 6.1.1.4'

loop_
_geom_angle_atom_site_label_1
_geom_angle_atom_site_label_2
_geom_angle_atom_site_label_3
_geom_angle
_geom_angle_site_symmetry_1
_geom_angle_site_symmetry_3
_geom_angle_publ_flag
O1 C19 C20 107.1(7) . . ?
C19 C20 C21 102.5(7) . . ?
C22 C21 C20 100.9(7) . . ?
O1 C22 C21 105.3(7) . . ?
O2 C23 C24 109.2(7) . . ?
C23 C24 C25 106.6(7) . . ?
C24 C25 C26 103.0(7) . . ?
O2 C26 C25 106.0(7) . . ?
O3 C45 C46 104.7(6) . . ?
C45 C46 C47 105.2(6) . . ?
C48 C47 C46 103.7(6) . . ?
O3 C48 C47 104.9(6) . . ?
O4 C49 C50 102.5(7) . . ?
C51 C50 C49 105.4(8) . . ?
C50 C51 C52 104.7(8) . . ?
O4 C52 C51 103.8(7) . . ?
N4 Hf1 N3 97.0(2) . . ?
N4 Hf1 N1 111.5(2) . . ?
N3 Hf1 N1 108.17(19) . . ?
N4 Hf1 N2 111.2(2) . . ?
N3 Hf1 N2 108.4(2) . . ?
N1 Hf1 N2 118.34(18) . . ?
N8 Hf2 N7 96.2(2) . . ?
N8 Hf2 N6 109.4(2) . . ?
N7 Hf2 N6 108.02(19) . . ?
N8 Hf2 N5 112.9(2) . . ?
N7 Hf2 N5 111.31(19) . . ?
N6 Hf2 N5 116.89(18) . . ?
O2 Li1 O1 97.0(5) . . ?
O2 Li1 N4 129.2(6) . . ?
O1 Li1 N4 121.3(6) . . ?
O2 Li1 N3 115.5(5) . . ?
O1 Li1 N3 104.2(5) . . ?
N4 Li1 N3 87.9(4) . . ?
O3 Li2 O4 100.2(5) . . ?
O3 Li2 N8 118.8(6) . . ?
O4 Li2 N8 122.5(6) . . ?
O3 Li2 N7 116.9(6) . . ?
O4 Li2 N7 112.4(6) . . ?
N8 Li2 N7 86.9(4) . . ?
Si2 N1 Si1 118.8(3) . . ?
Si2 N1 Hf1 117.9(3) . . ?
Si1 N1 Hf1 123.2(3) . . ?
Si4 N2 Si3 119.6(3) . . ?
Si4 N2 Hf1 123.9(3) . . ?
Si3 N2 Hf1 115.7(3) . . ?
Si5 N3 Hf1 138.0(3) . . ?
Si5 N3 Li1 119.0(4) . . ?
Hf1 N3 Li1 82.2(3) . . ?
Si6 N4 Hf1 156.8(3) . . ?
Si6 N4 Li1 109.0(4) . . ?
Hf1 N4 Li1 92.4(3) . . ?
Si8 N5 Si7 118.9(3) . . ?
Si8 N5 Hf2 126.9(3) . . ?
Si7 N5 Hf2 114.2(3) . . ?
Si9 N6 Si10 119.3(3) . . ?
Si9 N6 Hf2 116.2(2) . . ?
Si10 N6 Hf2 123.4(3) . . ?
Si11 N7 Hf2 140.4(3) . . ?
Si11 N7 Li2 112.0(4) . . ?
Hf2 N7 Li2 84.5(3) . . ?
Si12 N8 Hf2 152.3(3) . . ?
Si12 N8 Li2 110.7(4) . . ?
Hf2 N8 Li2 92.0(4) . . ?
C19 O1 C22 108.7(5) . . ?
C19 O1 Li1 129.3(5) . . ?
C22 O1 Li1 121.2(5) . . ?
C26 O2 C23 109.2(6) . . ?
C26 O2 Li1 125.3(6) . . ?
C23 O2 Li1 124.7(6) . . ?
C48 O3 C45 106.4(5) . . ?
C48 O3 Li2 127.2(5) . . ?
C45 O3 Li2 126.3(6) . . ?
C52 O4 C49 107.5(6) . . ?
C52 O4 Li2 131.6(6) . . ?
C49 O4 Li2 120.9(6) . . ?
N1 Si1 C3 111.3(3) . . ?
N1 Si1 C1 112.8(3) . . ?
C3 Si1 C1 107.5(4) . . ?
N1 Si1 C2 113.8(3) . . ?
C3 Si1 C2 106.8(4) . . ?
C1 Si1 C2 104.0(4) . . ?
N1 Si2 C4 114.4(3) . . ?
N1 Si2 C6 111.3(3) . . ?
C4 Si2 C6 104.4(3) . . ?
N1 Si2 C5 110.9(3) . . ?
C4 Si2 C5 108.3(4) . . ?
C6 Si2 C5 107.2(4) . . ?
N2 Si3 C9 113.6(3) . . ?
N2 Si3 C7 111.1(3) . . ?
C9 Si3 C7 106.5(5) . . ?
N2 Si3 C8 112.0(3) . . ?
C9 Si3 C8 108.8(4) . . ?
C7 Si3 C8 104.2(5) . . ?
N2 Si4 C11 112.1(4) . . ?
N2 Si4 C10 114.2(4) . . ?
C11 Si4 C10 107.5(5) . . ?
N2 Si4 C12 113.7(3) . . ?
C11 Si4 C12 106.6(5) . . ?
C10 Si4 C12 102.0(5) . . ?
N3 Si5 C15 109.9(3) . . ?
N3 Si5 C14 111.2(3) . . ?
C15 Si5 C14 108.2(4) . . ?
N3 Si5 C13 113.3(3) . . ?
C15 Si5 C13 108.1(4) . . ?
C14 Si5 C13 105.8(3) . . ?
N4 Si6 C16 113.1(3) . . ?
N4 Si6 C17 115.2(3) . . ?
C16 Si6 C17 100.2(4) . . ?
N4 Si6 C18 111.4(3) . . ?
C16 Si6 C18 109.4(4) . . ?
C17 Si6 C18 106.8(5) . . ?
N5 Si7 C27 110.7(3) . . ?
N5 Si7 C29 112.9(3) . . ?
C27 Si7 C29 107.0(4) . . ?
N5 Si7 C28 114.7(3) . . ?
C27 Si7 C28 105.2(4) . . ?
C29 Si7 C28 105.8(4) . . ?
N5 Si8 C32 113.6(3) . . ?
N5 Si8 C31 112.6(3) . . ?
C32 Si8 C31 106.7(4) . . ?
N5 Si8 C30 112.6(4) . . ?
C32 Si8 C30 106.0(4) . . ?
C31 Si8 C30 104.7(4) . . ?
N6 Si9 C33 109.8(3) . . ?
N6 Si9 C35 113.6(3) . . ?
C33 Si9 C35 103.8(4) . . ?
N6 Si9 C34 112.6(3) . . ?
C33 Si9 C34 105.1(4) . . ?
C35 Si9 C34 111.1(4) . . ?
N6 Si10 C38 115.4(3) . . ?
N6 Si10 C36 113.6(3) . . ?
C38 Si10 C36 104.1(4) . . ?
N6 Si10 C37 109.6(3) . . ?
C38 Si10 C37 106.1(4) . . ?
C36 Si10 C37 107.5(4) . . ?
N7 Si11 C39 114.8(3) . . ?
N7 Si11 C41 109.1(3) . . ?
C39 Si11 C41 107.1(4) . . ?
N7 Si11 C40 108.1(3) . . ?
C39 Si11 C40 106.8(3) . . ?
C41 Si11 C40 111.0(3) . . ?
N8 Si12 C43 112.0(3) . . ?
N8 Si12 C44 111.2(3) . . ?
C43 Si12 C44 108.3(4) . . ?
N8 Si12 C42 116.4(3) . . ?
C43 Si12 C42 103.6(3) . . ?
C44 Si12 C42 104.7(4) . . ?

loop_
_geom_bond_atom_site_label_1
_geom_bond_atom_site_label_2
_geom_bond_distance
_geom_bond_site_symmetry_2
_geom_bond_publ_flag
C1 Si1 1.885(8) . ?
C2 Si1 1.910(8) . ?
C3 Si1 1.867(8) . ?
C4 Si2 1.868(7) . ?
C5 Si2 1.889(8) . ?
C6 Si2 1.881(7) . ?
C7 Si3 1.836(9) . ?
C8 Si3 1.857(8) . ?
C9 Si3 1.844(7) . ?
C10 Si4 1.867(9) . ?
C11 Si4 1.861(9) . ?
C12 Si4 1.876(10) . ?
C13 Si5 1.900(8) . ?
C14 Si5 1.879(7) . ?
C15 Si5 1.829(8) . ?
C16 Si6 1.867(8) . ?
C17 Si6 1.913(9) . ?
C18 Si6 1.928(10) . ?
C19 O1 1.441(8) . ?
C19 C20 1.501(11) . ?
C20 C21 1.566(13) . ?
C21 C22 1.503(12) . ?
C22 O1 1.490(9) . ?
C23 O2 1.438(9) . ?
C23 C24 1.453(11) . ?
C24 C25 1.518(13) . ?
C25 C26 1.549(12) . ?
C26 O2 1.410(10) . ?
C27 Si7 1.842(7) . ?
C28 Si7 1.885(8) . ?
C29 Si7 1.872(7) . ?
C30 Si8 1.863(8) . ?
C31 Si8 1.855(8) . ?
C32 Si8 1.860(7) . ?
C33 Si9 1.846(8) . ?
C34 Si9 1.888(7) . ?
C35 Si9 1.861(7) . ?
C36 Si10 1.840(7) . ?
C37 Si10 1.894(9) . ?
C38 Si10 1.848(8) . ?
C39 Si11 1.856(8) . ?
C40 Si11 1.892(8) . ?
C41 Si11 1.871(7) . ?
C42 Si12 1.899(7) . ?
C43 Si12 1.879(8) . ?
C44 Si12 1.883(8) . ?
C45 O3 1.463(8) . ?
C45 C46 1.531(10) . ?
C46 C47 1.548(11) . ?
C47 C48 1.522(11) . ?
C48 O3 1.433(9) . ?
C49 O4 1.441(9) . ?
C49 C50 1.595(14) . ?
C50 C51 1.478(15) . ?
C51 C52 1.525(13) . ?
C52 O4 1.422(8) . ?
Hf1 N4 1.906(5) . ?
Hf1 N3 2.094(5) . ?
Hf1 N1 2.124(5) . ?
Hf1 N2 2.140(5) . ?
Hf2 N8 1.927(5) . ?
Hf2 N7 2.098(5) . ?
Hf2 N6 2.101(5) . ?
Hf2 N5 2.133(5) . ?
Li1 O2 1.996(11) . ?
Li1 O1 2.010(12) . ?
Li1 N4 2.058(12) . ?
Li1 N3 2.257(11) . ?
Li2 O3 1.900(12) . ?
Li2 O4 2.024(13) . ?
Li2 N8 2.122(12) . ?
Li2 N7 2.237(13) . ?
N1 Si2 1.732(5) . ?
N1 Si1 1.741(5) . ?
N2 Si4 1.724(6) . ?
N2 Si3 1.737(5) . ?
N3 Si5 1.724(5) . ?
N4 Si6 1.721(5) . ?
N5 Si8 1.742(5) . ?
N5 Si7 1.739(5) . ?
N6 Si9 1.721(5) . ?
N6 Si10 1.754(5) . ?
N7 Si11 1.749(5) . ?
N8 Si12 1.707(5) . ?
